data_7160778
loop_
_publ_author_name
'Gilmer, Selena C. L.'
'Vernall, Andrea J.'

_publ_section_title
;
 Bioorthogonal fluorogenic chemistry using a light-activated tetrazine.
;
_journal_issue 41
_journal_name_full 'Organic &amp; biomolecular chemistry'
_journal_page_first 9361
_journal_page_last 9367
_journal_paper_doi 10.1039/d5ob01476j
_journal_volume 23
_journal_year 2025
_chemical_formula_sum 'C22 H18 N4 O2 S'
_chemical_formula_weight 402.46
_chemical_properties_physical Moisture-sensitive
_space_group_crystal_system monoclinic
_space_group_IT_number 9
_space_group_name_Hall 'C -2yc'
_space_group_name_H-M_alt 'C 1 c 1'
_atom_sites_solution_hydrogens mixed
_audit_creation_method SHELXL-2018/3
_audit_update_record
;
2025-08-20 deposited with the CCDC.	2025-10-03 downloaded from the CCDC.
;
_cell_angle_alpha 90
_cell_angle_beta 90.899(3)
_cell_angle_gamma 90
_cell_formula_units_Z 4
_cell_length_a 19.4895(5)
_cell_length_b 9.9097(2)
_cell_length_c 9.9731(3)
_cell_measurement_reflns_used 9245
_cell_measurement_temperature 100(2)
_cell_measurement_theta_max 72.0840
_cell_measurement_theta_min 4.4750
_cell_volume 1925.92(9)
_computing_cell_refinement 'CrysAlisPro 1.171.42.89a (Rigaku OD, 2023)'
_computing_data_collection 'CrysAlisPro 1.171.42.89a (Rigaku OD, 2023)'
_computing_data_reduction 'CrysAlisPro 1.171.42.89a (Rigaku OD, 2023)'
_computing_structure_refinement 'SHELXL-2018/3 (Sheldrick, 2018)'
_computing_structure_solution 'SHELXT 2018/2 (Sheldrick, 2018)'
_diffrn_ambient_temperature 100(2)
_diffrn_detector_area_resol_mean 5.1725
_diffrn_measured_fraction_theta_full 0.998
_diffrn_measured_fraction_theta_max 0.991
_diffrn_measurement_device_type 'SuperNova, Dual, Cu at home/near, Atlas'
_diffrn_measurement_method '\w scans'
_diffrn_radiation_type CuK\a
_diffrn_radiation_wavelength 1.54184
_diffrn_reflns_av_R_equivalents 0.0612
_diffrn_reflns_av_unetI/netI 0.0446
_diffrn_reflns_Laue_measured_fraction_full 0.998
_diffrn_reflns_Laue_measured_fraction_max 0.991
_diffrn_reflns_limit_h_max 24
_diffrn_reflns_limit_h_min -24
_diffrn_reflns_limit_k_max 12
_diffrn_reflns_limit_k_min -12
_diffrn_reflns_limit_l_max 12
_diffrn_reflns_limit_l_min -11
_diffrn_reflns_number 13785
_diffrn_reflns_point_group_measured_fraction_full 0.906
_diffrn_reflns_point_group_measured_fraction_max 0.887
_diffrn_reflns_theta_full 67.684
_diffrn_reflns_theta_max 72.662
_diffrn_reflns_theta_min 4.538
_diffrn_source 'micro-focus sealed X-ray tube'
_exptl_absorpt_coefficient_mu 1.715
_exptl_absorpt_correction_T_max 1.00000
_exptl_absorpt_correction_T_min 0.87155
_exptl_absorpt_correction_type multi-scan
_exptl_absorpt_process_details
;
CrysAlisPro 1.171.42.89a (Rigaku Oxford Diffraction, 2023)
Empirical absorption correction using spherical harmonics,
implemented in SCALE3 ABSPACK scaling algorithm.
;
_exptl_crystal_colour yellow
_exptl_crystal_density_diffrn 1.388
_exptl_crystal_description plate
_exptl_crystal_F_000 840
_exptl_crystal_recrystallization_method 'Slow evaporation'
_exptl_crystal_size_max 0.21
_exptl_crystal_size_mid 0.14
_exptl_crystal_size_min 0.06
_refine_diff_density_max 0.579
_refine_diff_density_min -0.424
_refine_diff_density_rms 0.083
_refine_ls_abs_structure_details
;
 Flack x determined using 1385 quotients [(I+)-(I-)]/[(I+)+(I-)]
 (Parsons, Flack and Wagner, Acta Cryst. B69 (2013) 249-259).
;
_refine_ls_abs_structure_Flack 0.04(2)
_refine_ls_extinction_method none
_refine_ls_goodness_of_fit_ref 1.031
_refine_ls_hydrogen_treatment mixed
_refine_ls_matrix_type full
_refine_ls_number_parameters 266
_refine_ls_number_reflns 3407
_refine_ls_number_restraints 2
_refine_ls_restrained_S_all 1.031
_refine_ls_R_factor_all 0.0671
_refine_ls_R_factor_gt 0.0661
_refine_ls_shift/su_max 0.000
_refine_ls_shift/su_mean 0.000
_refine_ls_structure_factor_coef Fsqd
_refine_ls_weighting_details 'w=1/[\s^2^(Fo^2^)+(0.1236P)^2^+4.0356P] where P=(Fo^2^+2Fc^2^)/3'
_refine_ls_weighting_scheme calc
_refine_ls_wR_factor_gt 0.1851
_refine_ls_wR_factor_ref 0.1860
_reflns_Friedel_coverage 0.787
_reflns_Friedel_fraction_full 0.813
_reflns_Friedel_fraction_max 0.782
_reflns_number_gt 3347
_reflns_number_total 3407
_reflns_threshold_expression 'I > 2\s(I)'
_cod_data_source_file d5ob01476j2.cif
_cod_data_source_block shelx
_cod_depositor_comments 'Adding full bibliography for 7160778.cif.'
_cod_original_sg_symbol_H-M 'C c'
_cod_database_code 7160778
_shelx_shelxl_version_number 2018/3
_shelx_space_group_comment
;
The symmetry employed for this shelxl refinement is uniquely defined
by the following loop, which should always be used as a source of
symmetry information in preference to the above space-group names.
They are only intended as comments.
;

loop_
_space_group_symop_operation_xyz
'x, y, z'
'x, -y, z+1/2'
'x+1/2, y+1/2, z'
'x+1/2, -y+1/2, z+1/2'

loop_
_atom_site_label
_atom_site_type_symbol
_atom_site_fract_x
_atom_site_fract_y
_atom_site_fract_z
_atom_site_U_iso_or_equiv
_atom_site_adp_type
_atom_site_occupancy
_atom_site_site_symmetry_order
_atom_site_calc_flag
_atom_site_refinement_flags_posn
_atom_site_refinement_flags_adp
_atom_site_refinement_flags_occupancy
_atom_site_disorder_assembly
_atom_site_disorder_group
S1 S 0.19738(8) 0.71026(15) 0.86393(16) 0.0424(4) Uani 1 1 d . . . . .
O2 O 0.4229(2) 0.2317(4) 0.5370(4) 0.0327(9) Uani 1 1 d . . . . .
O1 O 0.5302(2) 0.2282(4) 0.6274(5) 0.0374(10) Uani 1 1 d . . . . .
N2 N 0.4690(2) 0.4991(5) 0.8949(5) 0.0316(10) Uani 1 1 d . . . . .
N1 N 0.3977(2) 0.4762(5) 0.9017(5) 0.0305(10) Uani 1 1 d . . . . .
H1A H 0.384(3) 0.499(7) 0.971(7) 0.020(15) Uiso 1 1 d . . . . .
N3 N 0.3853(2) 0.4415(5) 0.6745(5) 0.0293(10) Uani 1 1 d . . . . .
N4 N 0.4512(2) 0.3804(5) 0.6982(5) 0.0304(10) Uani 1 1 d . . . . .
C6 C 0.4954(3) 0.4514(5) 0.7886(6) 0.0281(11) Uani 1 1 d . . . . .
C5 C 0.3613(3) 0.4862(5) 0.7854(6) 0.0292(11) Uani 1 1 d . . . . .
C20 C 0.5284(3) 0.2088(6) 0.0815(7) 0.0388(14) Uani 1 1 d . . . . .
H20 H 0.547913 0.232561 -0.001915 0.047 Uiso 1 1 calc R U . . .
C8 C 0.6063(3) 0.5533(6) 0.8397(6) 0.0338(13) Uani 1 1 d . . . . .
H8 H 0.584899 0.586959 0.917841 0.041 Uiso 1 1 calc R U . . .
C7 C 0.5670(3) 0.4786(6) 0.7575(6) 0.0316(12) Uani 1 1 d . . . . .
H7 H 0.585986 0.442780 0.677922 0.038 Uiso 1 1 calc R U . . .
C15 C 0.4728(3) 0.2764(6) 0.6187(6) 0.0311(12) Uani 1 1 d . . . . .
C18 C 0.4302(3) 0.1909(6) 0.2204(7) 0.0362(13) Uani 1 1 d . . . . .
H18 H 0.382154 0.200719 0.231402 0.043 Uiso 1 1 calc R U . . .
C19 C 0.4589(4) 0.2232(6) 0.1008(7) 0.0394(14) Uani 1 1 d . . . . .
H19 H 0.430539 0.256243 0.029703 0.047 Uiso 1 1 calc R U . . .
C17 C 0.4712(3) 0.1429(5) 0.3281(6) 0.0328(12) Uani 1 1 d . . . . .
C9 C 0.6787(3) 0.5893(6) 0.8227(6) 0.0338(12) Uani 1 1 d . . . . .
C21 C 0.5696(3) 0.1588(7) 0.1855(8) 0.0443(15) Uani 1 1 d . . . . .
H21 H 0.617409 0.146406 0.172455 0.053 Uiso 1 1 calc R U . . .
C3 C 0.2943(3) 0.5542(6) 0.7898(6) 0.0303(12) Uani 1 1 d . . . . .
C12 C 0.8174(3) 0.6571(6) 0.8082(7) 0.0409(14) Uani 1 1 d . . . . .
H12 H 0.864994 0.677697 0.804633 0.049 Uiso 1 1 calc R U . . .
C11 C 0.7788(3) 0.7056(7) 0.9117(7) 0.0403(14) Uani 1 1 d . . . . .
H11 H 0.799218 0.762474 0.977827 0.048 Uiso 1 1 calc R U . . .
C10 C 0.7100(3) 0.6714(6) 0.9195(7) 0.0377(13) Uani 1 1 d . . . . .
H10 H 0.683669 0.704379 0.991941 0.045 Uiso 1 1 calc R U . . .
C4 C 0.2784(3) 0.6472(6) 0.8862(7) 0.0358(13) Uani 1 1 d . . . . .
H4 H 0.308718 0.673362 0.956976 0.043 Uiso 1 1 calc R U . . .
C14 C 0.7174(3) 0.5441(7) 0.7168(7) 0.0413(15) Uani 1 1 d . . . . .
H14 H 0.696676 0.489762 0.648960 0.050 Uiso 1 1 calc R U . . .
C22 C 0.5412(3) 0.1273(7) 0.3077(7) 0.0409(14) Uani 1 1 d . . . . .
H22 H 0.569791 0.094631 0.378565 0.049 Uiso 1 1 calc R U . . .
C1 C 0.1834(3) 0.6119(7) 0.7261(7) 0.0422(15) Uani 1 1 d . . . . .
H1 H 0.141826 0.611706 0.675175 0.051 Uiso 1 1 calc R U . . .
C16 C 0.4398(3) 0.1106(6) 0.4598(7) 0.0383(14) Uani 1 1 d . . . . .
H16A H 0.397443 0.057361 0.443908 0.046 Uiso 1 1 calc R U . . .
H16B H 0.472083 0.054182 0.512970 0.046 Uiso 1 1 calc R U . . .
C13 C 0.7870(3) 0.5780(7) 0.7087(8) 0.0441(15) Uani 1 1 d . . . . .
H13 H 0.813280 0.546929 0.635481 0.053 Uiso 1 1 calc R U . . .
C2 C 0.2382(3) 0.5343(7) 0.6976(7) 0.0395(14) Uani 1 1 d . . . . .
H2 H 0.239396 0.473097 0.624275 0.047 Uiso 1 1 calc R U . . .

loop_
_atom_site_aniso_label
_atom_site_aniso_U_11
_atom_site_aniso_U_22
_atom_site_aniso_U_33
_atom_site_aniso_U_23
_atom_site_aniso_U_13
_atom_site_aniso_U_12
S1 0.0310(7) 0.0385(7) 0.0580(10) 0.0035(7) 0.0085(6) 0.0069(6)
O2 0.0284(19) 0.030(2) 0.040(2) -0.0038(17) 0.0024(17) 0.0010(15)
O1 0.029(2) 0.030(2) 0.053(3) -0.0043(18) -0.0011(18) 0.0067(16)
N2 0.023(2) 0.034(2) 0.038(3) 0.001(2) 0.0026(19) -0.0019(17)
N1 0.023(2) 0.037(2) 0.032(3) -0.001(2) 0.004(2) 0.0007(18)
N3 0.022(2) 0.029(2) 0.036(3) 0.0024(19) 0.0028(18) 0.0013(17)
N4 0.022(2) 0.032(2) 0.037(3) -0.0019(19) 0.0020(19) 0.0041(17)
C6 0.026(3) 0.025(2) 0.034(3) 0.002(2) -0.002(2) 0.002(2)
C5 0.027(2) 0.026(2) 0.035(3) 0.002(2) 0.005(2) -0.002(2)
C20 0.044(3) 0.034(3) 0.038(4) -0.004(2) 0.007(3) -0.003(2)
C8 0.024(3) 0.034(3) 0.043(4) 0.000(2) 0.006(2) -0.001(2)
C7 0.027(3) 0.031(3) 0.036(3) 0.000(2) 0.004(2) 0.001(2)
C15 0.031(3) 0.028(3) 0.035(3) 0.000(2) 0.002(2) 0.002(2)
C18 0.032(3) 0.030(3) 0.047(4) -0.008(2) 0.003(3) 0.002(2)
C19 0.047(4) 0.030(3) 0.042(4) -0.003(2) -0.002(3) 0.003(2)
C17 0.032(3) 0.021(2) 0.045(3) -0.005(2) 0.003(2) 0.000(2)
C9 0.024(3) 0.035(3) 0.043(3) 0.001(3) 0.004(2) -0.003(2)
C21 0.036(3) 0.039(3) 0.058(4) -0.004(3) 0.006(3) -0.001(3)
C3 0.021(2) 0.032(3) 0.038(3) 0.005(2) 0.005(2) -0.001(2)
C12 0.030(3) 0.037(3) 0.056(4) 0.009(3) 0.001(3) -0.006(2)
C11 0.038(3) 0.039(3) 0.044(4) 0.002(3) -0.003(3) -0.012(3)
C10 0.036(3) 0.038(3) 0.039(3) 0.003(3) 0.003(2) -0.003(3)
C4 0.029(3) 0.035(3) 0.044(4) -0.001(2) 0.004(2) -0.001(2)
C14 0.029(3) 0.040(3) 0.055(4) -0.004(3) 0.007(3) -0.006(2)
C22 0.038(3) 0.038(3) 0.046(4) -0.003(3) 0.002(3) 0.006(3)
C1 0.025(3) 0.047(3) 0.054(4) 0.009(3) 0.000(3) 0.002(2)
C16 0.043(3) 0.028(3) 0.045(4) -0.007(2) 0.004(3) -0.004(2)
C13 0.033(3) 0.046(3) 0.054(4) -0.001(3) 0.013(3) 0.000(3)
C2 0.033(3) 0.044(3) 0.041(3) 0.001(3) -0.004(2) 0.002(2)

loop_
_atom_type_symbol
_atom_type_description
_atom_type_scat_dispersion_real
_atom_type_scat_dispersion_imag
_atom_type_scat_source
C C 0.0181 0.0091 'International Tables Vol C Tables 4.2.6.8 and 6.1.1.4'
H H 0.0000 0.0000 'International Tables Vol C Tables 4.2.6.8 and 6.1.1.4'
N N 0.0311 0.0180 'International Tables Vol C Tables 4.2.6.8 and 6.1.1.4'
O O 0.0492 0.0322 'International Tables Vol C Tables 4.2.6.8 and 6.1.1.4'
S S 0.3331 0.5567 'International Tables Vol C Tables 4.2.6.8 and 6.1.1.4'

loop_
_geom_angle_atom_site_label_1
_geom_angle_atom_site_label_2
_geom_angle_atom_site_label_3
_geom_angle
_geom_angle_site_symmetry_1
_geom_angle_site_symmetry_3
_geom_angle_publ_flag
C1 S1 C4 91.8(3) . . ?
C15 O2 C16 115.1(4) . . ?
C6 N2 N1 113.0(5) . . ?
C5 N1 N2 116.8(5) . . ?
C5 N3 N4 109.9(5) . . ?
C15 N4 C6 123.3(5) . . ?
C15 N4 N3 120.3(5) . . ?
C6 N4 N3 115.3(4) . . ?
N2 C6 N4 117.4(5) . . ?
N2 C6 C7 120.5(5) . . ?
N4 C6 C7 121.9(5) . . ?
N3 C5 N1 121.3(5) . . ?
N3 C5 C3 121.2(5) . . ?
N1 C5 C3 117.5(5) . . ?
C19 C20 C21 119.3(6) . . ?
C7 C8 C9 127.3(6) . . ?
C8 C7 C6 120.8(5) . . ?
O1 C15 O2 125.0(5) . . ?
O1 C15 N4 123.0(5) . . ?
O2 C15 N4 112.0(5) . . ?
C19 C18 C17 120.7(6) . . ?
C18 C19 C20 121.0(7) . . ?
C22 C17 C18 118.1(6) . . ?
C22 C17 C16 121.5(6) . . ?
C18 C17 C16 120.4(5) . . ?
C14 C9 C10 118.7(5) . . ?
C14 C9 C8 123.2(6) . . ?
C10 C9 C8 118.1(5) . . ?
C22 C21 C20 120.1(6) . . ?
C4 C3 C2 111.4(5) . . ?
C4 C3 C5 122.6(5) . . ?
C2 C3 C5 125.9(6) . . ?
C11 C12 C13 120.0(6) . . ?
C12 C11 C10 119.9(6) . . ?
C11 C10 C9 121.0(6) . . ?
C3 C4 S1 111.9(5) . . ?
C9 C14 C13 120.5(6) . . ?
C21 C22 C17 120.8(6) . . ?
C2 C1 S1 112.3(5) . . ?
O2 C16 C17 112.7(5) . . ?
C12 C13 C14 119.8(6) . . ?
C1 C2 C3 112.6(6) . . ?

loop_
_geom_bond_atom_site_label_1
_geom_bond_atom_site_label_2
_geom_bond_distance
_geom_bond_site_symmetry_2
_geom_bond_publ_flag
S1 C1 1.703(8) . ?
S1 C4 1.709(6) . ?
O2 C15 1.335(7) . ?
O2 C16 1.467(7) . ?
O1 C15 1.218(7) . ?
N2 C6 1.278(8) . ?
N2 N1 1.410(6) . ?
N1 C5 1.354(8) . ?
N3 C5 1.286(8) . ?
N3 N4 1.436(6) . ?
N4 C15 1.370(7) . ?
N4 C6 1.424(7) . ?
C6 C7 1.459(8) . ?
C5 C3 1.472(7) . ?
C20 C19 1.378(9) . ?
C20 C21 1.394(10) . ?
C8 C7 1.335(9) . ?
C8 C9 1.469(7) . ?
C18 C19 1.364(10) . ?
C18 C17 1.411(9) . ?
C17 C22 1.391(8) . ?
C17 C16 1.492(9) . ?
C9 C14 1.382(9) . ?
C9 C10 1.395(9) . ?
C21 C22 1.382(10) . ?
C3 C4 1.370(9) . ?
C3 C2 1.431(9) . ?
C12 C11 1.374(10) . ?
C12 C13 1.391(11) . ?
C11 C10 1.388(9) . ?
C14 C13 1.400(9) . ?
C1 C2 1.350(9) . ?
